data_8000088
loop_
_publ_author_name
'Nakamura, Naotake'
'Nishikawa, Masako'

_publ_section_title
;
 A Novel Molecular Structure of a Ferrocene Derivative Containing
 Mesogenic Group,
 1,1&#x2032;-Bis[2-[4-(4-methoxyphenoxycarbonyl)phenoxy]ethoxycarbonyl]ferrocene
;
_journal_issue 11
_journal_name_full 'Chemistry Letters'
_journal_page_first 1544
_journal_paper_doi 10.1246/cl.2005.1544
_journal_volume 34
_journal_year 2005
_chemical_formula_moiety 'C44 H38 Fe O12 '
_chemical_formula_sum 'C44 H38 Fe O12'
_chemical_formula_weight 814.62
_space_group_IT_number 15
_symmetry_cell_setting monoclinic
_symmetry_Int_Tables_number 15
_symmetry_space_group_name_Hall '-C 2yc'
_symmetry_space_group_name_H-M 'C 1 2/c 1'
_cell_angle_alpha 90.0000
_cell_angle_beta 98.781(16)
_cell_angle_gamma 90.0000
_cell_formula_units_Z 4
_cell_length_a 27.701(4)
_cell_length_b 9.011(2)
_cell_length_c 15.172(4)
_cell_measurement_reflns_used 20
_cell_measurement_temperature 296.1
_cell_measurement_theta_max 13.9
_cell_measurement_theta_min 9.5
_cell_volume 3742.8(14)
_computing_cell_refinement 'MSC/AFC Diffractometer Control'
_computing_data_collection 'MSC/AFC Diffractometer Control'
_computing_data_reduction CrystalStructure
_computing_publication_material 'CrystalStructure 3.7.0'
_computing_structure_refinement CRYSTALS
_computing_structure_solution SIR92
_diffrn_measured_fraction_theta_full 0.955
_diffrn_measured_fraction_theta_max 0.955
_diffrn_measurement_device_type 'Rigaku AFC5R'
_diffrn_measurement_method \w
_diffrn_radiation_type 'Cu K\a'
_diffrn_radiation_wavelength 1.54178
_diffrn_reflns_av_R_equivalents 0.015
_diffrn_reflns_limit_h_max 33
_diffrn_reflns_limit_h_min 0
_diffrn_reflns_limit_k_max 11
_diffrn_reflns_limit_k_min -1
_diffrn_reflns_limit_l_max 18
_diffrn_reflns_limit_l_min -17
_diffrn_reflns_number 4041
_diffrn_reflns_theta_full 70.24
_diffrn_reflns_theta_max 70.24
_diffrn_standards_decay_% -1.02
_diffrn_standards_interval_count 0
_diffrn_standards_number 3
_exptl_absorpt_coefficient_mu 3.808
_exptl_absorpt_correction_T_max 0.827
_exptl_absorpt_correction_T_min 0.350
_exptl_absorpt_correction_type psi-scans
_exptl_absorpt_process_details '(North, Phillips & Mathews, 1968)'
_exptl_crystal_colour orange
_exptl_crystal_density_diffrn 1.446
_exptl_crystal_density_method 'not measured'
_exptl_crystal_description plate
_exptl_crystal_F_000 1696.00
_exptl_crystal_size_max 0.65
_exptl_crystal_size_mid 0.26
_exptl_crystal_size_min 0.05
_refine_diff_density_max 0.38
_refine_diff_density_min -0.37
_refine_ls_extinction_coef 18.9(17)
_refine_ls_extinction_method 'Larson (1970) Crystallographic Computing eq. 22'
_refine_ls_goodness_of_fit_ref 1.016
_refine_ls_hydrogen_treatment refxyz
_refine_ls_number_parameters 316
_refine_ls_number_reflns 3411
_refine_ls_R_factor_gt 0.0363
_refine_ls_shift/su_max 0.0000
_refine_ls_structure_factor_coef Fsqd
_refine_ls_weighting_details 'w = 1/[0.0001Fo^2^ + 3.0000\s(Fo^2^) + 0.5600]/(4Fo^2^)'
_refine_ls_weighting_scheme calc
_refine_ls_wR_factor_ref 0.0684
_reflns_number_gt 2731
_reflns_number_total 3573
_reflns_threshold_expression F^2^>2.0\s(F^2^)
_cod_data_source_file 34-1544sup1.cif
_cod_data_source_block '_bMAF-2___________________'
_cod_original_sg_symbol_H-M 'C 2/c'
_cod_original_formula_sum 'C44 H38 Fe O12 '
_cod_database_code 8000088

loop_
_symmetry_equiv_pos_site_id
_symmetry_equiv_pos_as_xyz
1 +X,+Y,+Z
2 -X,+Y,1/2-Z
3 -X,-Y,-Z
4 +X,-Y,1/2+Z
5 1/2+X,1/2+Y,+Z
6 1/2-X,1/2+Y,1/2-Z
7 1/2-X,1/2-Y,-Z
8 1/2+X,1/2-Y,1/2+Z

loop_
_atom_site_label
_atom_site_type_symbol
_atom_site_fract_x
_atom_site_fract_y
_atom_site_fract_z
_atom_site_U_iso_or_equiv
_atom_site_adp_type
_atom_site_occupancy
_atom_site_symmetry_multiplicity
_atom_site_calc_flag
_atom_site_refinement_flags
Fe(1) Fe 1.0000 0.11331(5) 0.7500 0.04893(13) Uani 1.00 2 d S
O(1) O 0.92667(5) 0.01467(17) 0.91997(9) 0.0598(4) Uani 1.00 1 d .
O(2) O 0.93721(6) 0.25840(19) 0.94412(11) 0.0768(6) Uani 1.00 1 d .
O(3) O 0.83712(6) -0.01093(18) 0.80576(11) 0.0706(5) Uani 1.00 1 d .
O(4) O 0.69812(6) -0.02684(19) 0.44120(11) 0.0772(5) Uani 1.00 1 d .
O(5) O 0.66914(6) 0.1835(2) 0.49148(12) 0.0884(6) Uani 1.00 1 d .
O(6) O 0.54564(6) -0.1251(2) 0.16853(11) 0.0793(5) Uani 1.00 1 d .
C(1) C 0.99734(8) 0.1227(2) 0.88241(12) 0.0556(6) Uani 1.00 1 d .
C(2) C 1.01866(9) -0.0123(2) 0.86038(14) 0.0614(7) Uani 1.00 1 d .
C(3) C 1.06080(9) 0.0230(3) 0.82315(17) 0.0709(9) Uani 1.00 1 d .
C(4) C 1.06539(10) 0.1783(3) 0.82198(17) 0.0741(9) Uani 1.00 1 d .
C(5) C 1.02644(10) 0.2405(3) 0.85772(16) 0.0695(8) Uani 1.00 1 d .
C(6) C 0.95140(9) 0.1419(2) 0.91828(13) 0.0577(6) Uani 1.00 1 d .
C(7) C 0.87972(9) 0.0248(3) 0.95087(17) 0.0669(8) Uani 1.00 1 d .
C(8) C 0.84178(10) 0.0878(3) 0.87981(17) 0.0674(8) Uani 1.00 1 d .
C(9) C 0.80415(8) 0.0234(2) 0.73204(14) 0.0580(7) Uani 1.00 1 d .
C(10) C 0.77554(9) 0.1493(2) 0.72246(17) 0.0657(7) Uani 1.00 1 d .
C(11) C 0.74229(9) 0.1686(2) 0.64560(17) 0.0648(7) Uani 1.00 1 d .
C(12) C 0.73710(8) 0.0631(2) 0.57868(14) 0.0573(6) Uani 1.00 1 d .
C(13) C 0.76688(9) -0.0609(2) 0.58858(16) 0.0648(7) Uani 1.00 1 d .
C(14) C 0.80029(9) -0.0810(2) 0.66394(18) 0.0655(7) Uani 1.00 1 d .
C(15) C 0.69819(9) 0.0845(2) 0.50165(16) 0.0647(7) Uani 1.00 1 d .
C(16) C 0.65815(9) -0.0369(2) 0.37145(16) 0.0626(7) Uani 1.00 1 d .
C(17) C 0.61375(10) -0.0873(2) 0.38938(17) 0.0678(8) Uani 1.00 1 d .
C(18) C 0.57698(9) -0.1134(3) 0.31970(18) 0.0701(8) Uani 1.00 1 d .
C(19) C 0.58438(8) -0.0917(2) 0.23260(16) 0.0606(7) Uani 1.00 1 d .
C(20) C 0.62861(9) -0.0403(2) 0.21541(16) 0.0666(7) Uani 1.00 1 d .
C(21) C 0.66571(9) -0.0122(2) 0.28610(18) 0.0664(8) Uani 1.00 1 d .
C(22) C 0.55298(12) -0.1246(3) 0.0776(2) 0.0815(10) Uani 1.00 1 d .
H(1) H 1.0057(7) -0.107(2) 0.8675(14) 0.0761 Uiso 1.00 1 d .
H(2) H 1.0802(8) -0.042(2) 0.7984(15) 0.0869 Uiso 1.00 1 d .
H(3) H 1.0881(8) 0.231(2) 0.7967(15) 0.0908 Uiso 1.00 1 d .
H(4) H 1.0177(8) 0.342(2) 0.8624(15) 0.0860 Uiso 1.00 1 d .
H(5) H 0.8730(8) -0.075(2) 0.9652(15) 0.0835 Uiso 1.00 1 d .
H(6) H 0.8830(7) 0.091(2) 1.0061(14) 0.0833 Uiso 1.00 1 d .
H(7) H 0.8499(8) 0.188(2) 0.8616(14) 0.0826 Uiso 1.00 1 d .
H(8) H 0.8111(8) 0.097(2) 0.9027(14) 0.0826 Uiso 1.00 1 d .
H(9) H 0.7779(7) 0.219(2) 0.7674(14) 0.0796 Uiso 1.00 1 d .
H(10) H 0.7215(7) 0.257(2) 0.6405(14) 0.0789 Uiso 1.00 1 d .
H(11) H 0.7648(7) -0.135(2) 0.5415(13) 0.0789 Uiso 1.00 1 d .
H(12) H 0.8205(8) -0.160(2) 0.6708(14) 0.0799 Uiso 1.00 1 d .
H(13) H 0.6123(8) -0.104(2) 0.4492(14) 0.0844 Uiso 1.00 1 d .
H(14) H 0.5454(8) -0.144(2) 0.3288(14) 0.0868 Uiso 1.00 1 d .
H(15) H 0.6324(8) -0.028(2) 0.1570(14) 0.0808 Uiso 1.00 1 d .
H(16) H 0.6978(7) 0.024(2) 0.2776(13) 0.0813 Uiso 1.00 1 d .
H(17) H 0.5609(9) -0.021(2) 0.0657(16) 0.0984 Uiso 1.00 1 d .
H(18) H 0.5214(9) -0.155(2) 0.0458(16) 0.0986 Uiso 1.00 1 d .
H(19) H 0.5799(9) -0.185(2) 0.0712(16) 0.0984 Uiso 1.00 1 d .

loop_
_atom_site_aniso_label
_atom_site_aniso_U_11
_atom_site_aniso_U_22
_atom_site_aniso_U_33
_atom_site_aniso_U_12
_atom_site_aniso_U_13
_atom_site_aniso_U_23
Fe(1) 0.0489(2) 0.0535(2) 0.0422(2) 0.0000 -0.0000(2) 0.0000
O(1) 0.0580(9) 0.0593(9) 0.0619(9) -0.0050(7) 0.0086(7) 0.0029(7)
O(2) 0.0911(12) 0.0657(11) 0.0781(12) -0.0081(10) 0.0265(9) -0.0186(9)
O(3) 0.0667(10) 0.0721(11) 0.0691(10) 0.0036(8) -0.0024(8) -0.0108(9)
O(4) 0.0699(10) 0.0835(12) 0.0725(11) 0.0186(9) -0.0076(8) -0.0229(9)
O(5) 0.0903(13) 0.0790(12) 0.0890(13) 0.0274(10) -0.0084(10) -0.0157(10)
O(6) 0.0654(10) 0.0978(13) 0.0724(11) -0.0157(10) 0.0031(8) -0.0113(10)
C(1) 0.0562(12) 0.0639(14) 0.0439(11) -0.0087(12) -0.0010(9) -0.0002(11)
C(2) 0.0561(14) 0.0714(17) 0.0544(13) 0.0062(12) 0.0012(11) 0.0129(12)
C(3) 0.0526(15) 0.100(2) 0.0573(15) 0.0130(15) 0.0001(11) 0.0115(15)
C(4) 0.0576(16) 0.105(2) 0.0575(15) -0.0245(15) 0.0015(12) -0.0012(15)
C(5) 0.0737(17) 0.0744(18) 0.0593(14) -0.0228(15) 0.0065(12) -0.0132(14)
C(6) 0.0668(15) 0.0607(15) 0.0436(11) -0.0076(12) 0.0024(10) -0.0019(10)
C(7) 0.0608(15) 0.0794(18) 0.0622(15) -0.0051(14) 0.0148(12) 0.0035(14)
C(8) 0.0603(14) 0.0756(18) 0.0648(15) 0.0014(14) 0.0050(12) -0.0110(14)
C(9) 0.0482(12) 0.0609(15) 0.0638(14) -0.0036(11) 0.0048(10) -0.0025(11)
C(10) 0.0627(14) 0.0603(16) 0.0734(17) 0.0009(12) 0.0081(12) -0.0126(12)
C(11) 0.0626(15) 0.0595(15) 0.0706(15) 0.0065(12) 0.0053(12) -0.0097(13)
C(12) 0.0511(12) 0.0582(14) 0.0621(14) 0.0003(11) 0.0077(10) -0.0028(11)
C(13) 0.0635(14) 0.0634(15) 0.0670(16) 0.0023(12) 0.0079(12) -0.0128(12)
C(14) 0.0599(14) 0.0566(16) 0.0777(16) 0.0067(11) 0.0037(12) -0.0102(13)
C(15) 0.0627(14) 0.0667(16) 0.0650(15) 0.0032(13) 0.0112(11) -0.0071(12)
C(16) 0.0603(14) 0.0617(15) 0.0628(15) 0.0074(12) -0.0002(11) -0.0082(12)
C(17) 0.0742(16) 0.0721(17) 0.0590(14) 0.0002(13) 0.0165(13) 0.0000(13)
C(18) 0.0607(14) 0.0763(17) 0.0757(16) -0.0106(14) 0.0182(13) -0.0041(15)
C(19) 0.0564(13) 0.0614(15) 0.0632(14) -0.0025(11) 0.0062(11) -0.0044(12)
C(20) 0.0620(15) 0.0802(17) 0.0577(14) -0.0047(13) 0.0099(12) 0.0014(13)
C(21) 0.0558(14) 0.0728(17) 0.0711(16) -0.0039(13) 0.0114(12) -0.0021(13)
C(22) 0.090(2) 0.081(2) 0.0704(18) -0.0071(18) 0.0013(16) -0.0097(17)

loop_
_atom_type_symbol
_atom_type_description
_atom_type_scat_dispersion_real
_atom_type_scat_dispersion_imag
_atom_type_scat_source
C C 0.018 0.009
;
International Tables for Crystallography
(1992, Vol. C, Tables 4.2.6.8 and 6.1.1.4)
;
H H 0.000 0.000
;
International Tables for Crystallography
(1992, Vol. C, Table 6.1.1.4)
;
O O 0.049 0.032
;
International Tables for Crystallography
(1992, Vol. C, Tables 4.2.6.8 and 6.1.1.4)
;
Fe Fe -1.134 3.197
;
International Tables for Crystallography
(1992, Vol. C, Tables 4.2.6.8 and 6.1.1.4)
;

loop_
_geom_angle_atom_site_label_1
_geom_angle_atom_site_label_2
_geom_angle_atom_site_label_3
_geom_angle
_geom_angle_site_symmetry_1
_geom_angle_site_symmetry_3
C(1) Fe(1) C(1) 175.21(10) . 75602
C(1) Fe(1) C(2) 40.93(10) . .
C(1) Fe(1) C(2) 143.35(10) . 75602
C(1) Fe(1) C(3) 68.20(9) . .
C(1) Fe(1) C(3) 113.88(9) . 75602
C(1) Fe(1) C(4) 67.83(9) . .
C(1) Fe(1) C(4) 110.70(10) . 75602
C(1) Fe(1) C(5) 40.85(10) . .
C(1) Fe(1) C(5) 135.19(10) . 75602
C(1) Fe(1) C(2) 143.35(10) 75602 .
C(1) Fe(1) C(2) 40.93(10) 75602 75602
C(1) Fe(1) C(3) 113.88(9) 75602 .
C(1) Fe(1) C(3) 68.20(9) 75602 75602
C(1) Fe(1) C(4) 110.70(9) 75602 .
C(1) Fe(1) C(4) 67.83(9) 75602 75602
C(1) Fe(1) C(5) 135.19(10) 75602 .
C(1) Fe(1) C(5) 40.85(10) 75602 75602
C(2) Fe(1) C(2) 111.93(10) . 75602
C(2) Fe(1) C(3) 40.58(10) . .
C(2) Fe(1) C(3) 108.23(11) . 75602
C(2) Fe(1) C(4) 68.01(11) . .
C(2) Fe(1) C(4) 133.91(11) . 75602
C(2) Fe(1) C(5) 68.62(10) . .
C(2) Fe(1) C(5) 173.64(10) . 75602
C(2) Fe(1) C(3) 108.23(11) 75602 .
C(2) Fe(1) C(3) 40.58(10) 75602 75602
C(2) Fe(1) C(4) 133.91(11) 75602 .
C(2) Fe(1) C(4) 68.01(11) 75602 75602
C(2) Fe(1) C(5) 173.64(10) 75602 .
C(2) Fe(1) C(5) 68.62(10) 75602 75602
C(3) Fe(1) C(3) 132.97(12) . 75602
C(3) Fe(1) C(4) 40.17(12) . .
C(3) Fe(1) C(4) 172.63(12) . 75602
C(3) Fe(1) C(5) 67.81(11) . .
C(3) Fe(1) C(5) 145.73(11) . 75602
C(3) Fe(1) C(4) 172.63(12) 75602 .
C(3) Fe(1) C(4) 40.17(12) 75602 75602
C(3) Fe(1) C(5) 145.73(11) 75602 .
C(3) Fe(1) C(5) 67.81(11) 75602 75602
C(4) Fe(1) C(4) 146.86(13) . 75602
C(4) Fe(1) C(5) 39.93(11) . .
C(4) Fe(1) C(5) 116.50(11) . 75602
C(4) Fe(1) C(5) 116.50(11) 75602 .
C(4) Fe(1) C(5) 39.93(11) 75602 75602
C(5) Fe(1) C(5) 111.58(10) . 75602
C(6) O(1) C(7) 116.06(18) . .
C(8) O(3) C(9) 118.23(18) . .
C(15) O(4) C(16) 118.24(18) . .
C(19) O(6) C(22) 118.4(2) . .
Fe(1) C(1) C(2) 69.49(12) . .
Fe(1) C(1) C(5) 70.15(13) . .
Fe(1) C(1) C(6) 122.53(14) . .
C(2) C(1) C(5) 107.9(2) . .
C(2) C(1) C(6) 127.3(2) . .
C(5) C(1) C(6) 124.7(2) . .
Fe(1) C(2) C(1) 69.59(13) . .
Fe(1) C(2) C(3) 70.38(14) . .
C(1) C(2) C(3) 107.6(2) . .
Fe(1) C(3) C(2) 69.03(13) . .
Fe(1) C(3) C(4) 70.41(15) . .
C(2) C(3) C(4) 108.2(2) . .
Fe(1) C(4) C(3) 69.43(15) . .
Fe(1) C(4) C(5) 69.50(14) . .
C(3) C(4) C(5) 108.5(2) . .
Fe(1) C(5) C(1) 69.00(13) . .
Fe(1) C(5) C(4) 70.57(15) . .
C(1) C(5) C(4) 107.8(2) . .
O(1) C(6) O(2) 123.1(2) . .
O(1) C(6) C(1) 112.4(2) . .
O(2) C(6) C(1) 124.5(2) . .
O(1) C(7) C(8) 110.9(2) . .
O(3) C(8) C(7) 107.4(2) . .
O(3) C(9) C(10) 125.0(2) . .
O(3) C(9) C(14) 114.9(2) . .
C(10) C(9) C(14) 120.1(2) . .
C(9) C(10) C(11) 119.4(2) . .
C(10) C(11) C(12) 121.0(2) . .
C(11) C(12) C(13) 118.8(2) . .
C(11) C(12) C(15) 118.3(2) . .
C(13) C(12) C(15) 122.8(2) . .
C(12) C(13) C(14) 120.9(2) . .
C(9) C(14) C(13) 119.8(2) . .
O(4) C(15) O(5) 122.1(2) . .
O(4) C(15) C(12) 111.3(2) . .
O(5) C(15) C(12) 126.5(2) . .
O(4) C(16) C(17) 119.7(2) . .
O(4) C(16) C(21) 119.0(2) . .
C(17) C(16) C(21) 120.9(2) . .
C(16) C(17) C(18) 119.0(2) . .
C(17) C(18) C(19) 120.8(2) . .
O(6) C(19) C(18) 115.7(2) . .
O(6) C(19) C(20) 124.5(2) . .
C(18) C(19) C(20) 119.8(2) . .
C(19) C(20) C(21) 119.4(2) . .
C(16) C(21) C(20) 120.1(2) . .
Fe(1) C(2) H(1) 123.4(12) . .
C(1) C(2) H(1) 125.0(14) . .
C(3) C(2) H(1) 127.3(14) . .
Fe(1) C(3) H(2) 121.4(13) . .
C(2) C(3) H(2) 126.4(15) . .
C(4) C(3) H(2) 125.2(15) . .
Fe(1) C(4) H(3) 122.1(13) . .
C(3) C(4) H(3) 125.9(15) . .
C(5) C(4) H(3) 125.2(15) . .
Fe(1) C(5) H(4) 122.4(12) . .
C(1) C(5) H(4) 122.6(15) . .
C(4) C(5) H(4) 129.4(15) . .
O(1) C(7) H(5) 103.4(14) . .
O(1) C(7) H(6) 109.3(12) . .
C(8) C(7) H(5) 112.5(12) . .
C(8) C(7) H(6) 109.4(12) . .
H(5) C(7) H(6) 111.3(18) . .
O(3) C(8) H(7) 110.6(13) . .
O(3) C(8) H(8) 111.0(12) . .
C(7) C(8) H(7) 112.7(12) . .
C(7) C(8) H(8) 109.4(12) . .
H(7) C(8) H(8) 105.8(19) . .
C(9) C(10) H(9) 120.3(13) . .
C(11) C(10) H(9) 120.3(13) . .
C(10) C(11) H(10) 118.5(12) . .
C(12) C(11) H(10) 120.5(12) . .
C(12) C(13) H(11) 120.5(12) . .
C(14) C(13) H(11) 118.6(12) . .
C(9) C(14) H(12) 118.2(13) . .
C(13) C(14) H(12) 122.0(13) . .
C(16) C(17) H(13) 114.9(14) . .
C(18) C(17) H(13) 126.1(14) . .
C(17) C(18) H(14) 122.1(13) . .
C(19) C(18) H(14) 117.1(12) . .
C(19) C(20) H(15) 117.5(13) . .
C(21) C(20) H(15) 123.0(14) . .
C(16) C(21) H(16) 117.2(12) . .
C(20) C(21) H(16) 122.7(12) . .
O(6) C(22) H(17) 104.4(14) . .
O(6) C(22) H(18) 103.2(15) . .
O(6) C(22) H(19) 109.3(15) . .
H(17) C(22) H(18) 113(2) . .
H(17) C(22) H(19) 109(2) . .
H(18) C(22) H(19) 117(2) . .

loop_
_geom_bond_atom_site_label_1
_geom_bond_atom_site_label_2
_geom_bond_distance
_geom_bond_site_symmetry_2
Fe(1) C(1) 2.023(2) .
Fe(1) C(1) 2.023(2) 75602
Fe(1) C(2) 2.022(2) .
Fe(1) C(2) 2.022(2) 75602
Fe(1) C(3) 2.040(2) .
Fe(1) C(3) 2.040(2) 75602
Fe(1) C(4) 2.052(2) .
Fe(1) C(4) 2.052(2) 75602
Fe(1) C(5) 2.038(2) .
Fe(1) C(5) 2.038(2) 75602
O(1) C(6) 1.338(2) .
O(1) C(7) 1.451(3) .
O(2) C(6) 1.207(2) .
O(3) C(8) 1.424(3) .
O(3) C(9) 1.367(2) .
O(4) C(15) 1.359(3) .
O(4) C(16) 1.413(2) .
O(5) C(15) 1.195(3) .
O(6) C(19) 1.367(2) .
O(6) C(22) 1.425(3) .
C(1) C(2) 1.414(3) .
C(1) C(5) 1.417(3) .
C(1) C(6) 1.469(3) .
C(2) C(3) 1.409(3) .
C(3) C(4) 1.405(4) .
C(4) C(5) 1.397(4) .
C(7) C(8) 1.498(3) .
C(9) C(10) 1.379(3) .
C(9) C(14) 1.389(3) .
C(10) C(11) 1.382(3) .
C(11) C(12) 1.382(3) .
C(12) C(13) 1.384(3) .
C(12) C(15) 1.476(3) .
C(13) C(14) 1.369(3) .
C(16) C(17) 1.376(3) .
C(16) C(21) 1.361(3) .
C(17) C(18) 1.372(3) .
C(18) C(19) 1.382(3) .
C(19) C(20) 1.372(3) .
C(20) C(21) 1.391(3) .
C(2) H(1) 0.94(2) .
C(3) H(2) 0.92(2) .
C(4) H(3) 0.92(2) .
C(5) H(4) 0.95(2) .
C(7) H(5) 0.95(2) .
C(7) H(6) 1.02(2) .
C(8) H(7) 0.98(2) .
C(8) H(8) 0.97(2) .
C(10) H(9) 0.92(2) .
C(11) H(10) 0.98(2) .
C(13) H(11) 0.98(2) .
C(14) H(12) 0.90(2) .
C(17) H(13) 0.93(2) .
C(18) H(14) 0.95(2) .
C(20) H(15) 0.91(2) .
C(21) H(16) 0.97(2) .
C(22) H(17) 0.99(2) .
C(22) H(18) 0.97(2) .
C(22) H(19) 0.94(2) .

loop_
_geom_contact_atom_site_label_1
_geom_contact_atom_site_label_2
_geom_contact_distance
_geom_contact_site_symmetry_2
O(1) C(2) 3.444(2) 75703
O(1) C(22) 3.559(3) 64607
O(2) C(17) 3.376(3) 65606
O(2) C(22) 3.331(3) 65607
O(5) C(7) 3.523(3) 65606
O(6) C(18) 3.430(3) 65502
C(2) O(1) 3.444(2) 75703
C(2) C(6) 3.533(3) 75703
C(3) C(7) 3.596(3) 75703
C(5) C(22) 3.521(3) 55605
C(6) C(2) 3.533(3) 75703
C(7) O(5) 3.523(3) 64606
C(7) C(3) 3.596(3) 75703
C(10) C(21) 3.551(3) 55504
C(11) C(21) 3.523(3) 55504
C(17) O(2) 3.376(3) 64606
C(18) O(6) 3.430(3) 65502
C(21) C(10) 3.551(3) 55404
C(21) C(11) 3.523(3) 55404
C(22) O(1) 3.559(3) 64607
C(22) O(2) 3.331(3) 65607
C(22) C(5) 3.521(3) 44405
O(1) H(1) 3.57(2) 75703
O(1) H(18) 3.55(2) 64607
O(1) H(19) 2.98(2) 64607
O(2) H(1) 3.34(2) 75703
O(2) H(13) 2.59(2) 65606
O(2) H(14) 3.52(2) 65606
O(2) H(15) 3.33(2) 65607
O(2) H(17) 2.37(2) 65607
O(2) H(18) 2.71(2) 55605
O(3) H(10) 2.84(2) 64606
O(4) H(8) 3.33(2) 55404
O(4) H(11) 3.21(2) 64607
O(4) H(12) 3.30(2) 64607
O(5) H(3) 3.51(2) 45408
O(5) H(5) 2.60(2) 65606
O(5) H(15) 3.17(2) 55504
O(5) H(19) 2.91(2) 55504
O(6) H(1) 2.81(2) 64607
O(6) H(4) 3.09(2) 65607
O(6) H(14) 2.53(2) 65502
C(1) H(18) 3.18(2) 55605
C(2) H(6) 3.22(2) 75703
C(2) H(14) 3.24(2) 54508
C(2) H(18) 3.57(2) 64607
C(3) H(5) 3.48(2) 75703
C(3) H(6) 2.99(2) 75703
C(3) H(14) 3.44(2) 54508
C(4) H(5) 3.54(2) 75703
C(5) H(18) 3.03(2) 55605
C(5) H(19) 3.42(2) 55605
C(6) H(1) 3.30(2) 75703
C(6) H(17) 3.44(2) 65607
C(6) H(18) 3.12(2) 55605
C(7) H(19) 3.29(2) 64607
C(8) H(10) 3.45(2) 64606
C(8) H(11) 3.51(2) 55504
C(9) H(9) 3.57(2) 64606
C(9) H(10) 3.23(2) 64606
C(9) H(16) 3.16(2) 55504
C(10) H(16) 2.89(2) 55504
C(10) H(16) 3.03(2) 65607
C(11) H(15) 3.33(2) 55504
C(11) H(16) 3.05(2) 55504
C(11) H(16) 3.34(2) 65607
C(12) H(15) 3.31(2) 55504
C(12) H(16) 3.45(2) 55504
C(13) H(8) 3.26(2) 55404
C(13) H(9) 3.33(2) 64606
C(13) H(11) 3.41(2) 64607
C(14) H(6) 3.56(2) 55404
C(14) H(9) 3.12(2) 64606
C(14) H(10) 3.44(2) 64606
C(14) H(16) 3.58(2) 55504
C(15) H(15) 3.23(2) 55504
C(16) H(3) 3.46(2) 45408
C(16) H(12) 2.89(2) 64607
C(17) H(3) 3.54(2) 45408
C(17) H(4) 3.43(2) 45408
C(17) H(6) 3.30(2) 64606
C(17) H(12) 3.14(2) 64607
C(17) H(17) 3.38(2) 55504
C(18) H(1) 3.35(2) 44408
C(18) H(2) 3.12(2) 44408
C(18) H(3) 3.49(2) 45408
C(18) H(4) 3.07(2) 45408
C(18) H(12) 3.48(2) 64607
C(19) H(2) 3.45(2) 44408
C(19) H(3) 3.39(2) 45408
C(19) H(12) 3.59(2) 64607
C(20) H(3) 3.32(2) 45408
C(20) H(7) 3.46(2) 65607
C(20) H(10) 3.55(2) 55404
C(20) H(12) 3.40(2) 64607
C(21) H(3) 3.35(2) 45408
C(21) H(9) 3.24(2) 65607
C(21) H(12) 3.04(2) 64607
C(22) H(1) 3.10(2) 64607
C(22) H(4) 3.28(2) 44405
C(22) H(4) 3.42(2) 65607
C(22) H(5) 3.52(2) 64607
C(22) H(13) 3.42(2) 55404
C(22) H(14) 3.26(2) 65502
C(22) H(18) 3.59(2) 65503
H(1) O(1) 3.57(2) 75703
H(1) O(2) 3.34(2) 75703
H(1) O(6) 2.81(2) 64607
H(1) C(6) 3.30(2) 75703
H(1) C(18) 3.35(2) 54508
H(1) C(22) 3.10(2) 64607
H(1) H(6) 3.38(2) 75703
H(1) H(14) 2.60(3) 54508
H(1) H(18) 2.68(3) 64607
H(1) H(19) 3.26(3) 64607
H(2) C(18) 3.12(2) 54508
H(2) C(19) 3.45(2) 54508
H(2) H(6) 3.02(3) 75703
H(2) H(14) 3.04(3) 54508
H(3) O(5) 3.51(2) 55508
H(3) C(16) 3.46(2) 55508
H(3) C(17) 3.54(2) 55508
H(3) C(18) 3.49(2) 55508
H(3) C(19) 3.39(2) 55508
H(3) C(20) 3.32(2) 55508
H(3) C(21) 3.35(2) 55508
H(4) O(6) 3.09(2) 65607
H(4) C(17) 3.43(2) 55508
H(4) C(18) 3.07(2) 55508
H(4) C(22) 3.28(2) 55605
H(4) C(22) 3.42(2) 65607
H(4) H(14) 2.89(3) 55508
H(4) H(17) 3.37(3) 55605
H(4) H(17) 3.04(3) 65607
H(4) H(18) 2.77(3) 55605
H(4) H(18) 3.39(3) 65607
H(4) H(19) 3.38(3) 55605
H(5) O(5) 2.60(2) 64606
H(5) C(3) 3.48(2) 75703
H(5) C(4) 3.54(2) 75703
H(5) C(22) 3.52(2) 64607
H(5) H(10) 3.23(2) 64606
H(5) H(19) 2.62(3) 64607
H(6) C(2) 3.22(2) 75703
H(6) C(3) 2.99(2) 75703
H(6) C(14) 3.56(2) 55504
H(6) C(17) 3.30(2) 65606
H(6) H(1) 3.38(2) 75703
H(6) H(2) 3.02(3) 75703
H(6) H(11) 3.42(3) 55504
H(6) H(12) 3.31(3) 55504
H(6) H(13) 2.83(3) 65606
H(7) C(20) 3.46(2) 65607
H(7) H(13) 3.45(3) 65606
H(7) H(15) 3.12(3) 65607
H(7) H(16) 3.47(3) 65607
H(8) O(4) 3.33(2) 55504
H(8) C(13) 3.26(2) 55504
H(8) H(10) 3.24(3) 64606
H(8) H(11) 2.65(3) 55504
H(8) H(11) 3.39(3) 65606
H(8) H(16) 3.58(2) 55504
H(9) C(9) 3.57(2) 65606
H(9) C(13) 3.33(2) 65606
H(9) C(14) 3.12(2) 65606
H(9) C(21) 3.24(2) 65607
H(9) H(11) 3.55(3) 65606
H(9) H(12) 3.21(3) 65606
H(9) H(16) 3.14(3) 55504
H(9) H(16) 2.54(3) 65607
H(10) O(3) 2.84(2) 65606
H(10) C(8) 3.45(2) 65606
H(10) C(9) 3.23(2) 65606
H(10) C(14) 3.44(2) 65606
H(10) C(20) 3.55(2) 55504
H(10) H(5) 3.23(2) 65606
H(10) H(8) 3.24(3) 65606
H(10) H(12) 3.34(3) 65606
H(10) H(15) 3.25(3) 55504
H(10) H(16) 3.40(3) 55504
H(10) H(16) 3.10(2) 65607
H(11) O(4) 3.21(2) 64607
H(11) C(8) 3.51(2) 55404
H(11) C(13) 3.41(2) 64607
H(11) H(6) 3.42(3) 55404
H(11) H(8) 2.65(3) 55404
H(11) H(8) 3.39(3) 64606
H(11) H(9) 3.55(3) 64606
H(11) H(11) 2.49(2) 64607
H(12) O(4) 3.30(2) 64607
H(12) C(16) 2.89(2) 64607
H(12) C(17) 3.14(2) 64607
H(12) C(18) 3.48(2) 64607
H(12) C(19) 3.59(2) 64607
H(12) C(20) 3.40(2) 64607
H(12) C(21) 3.04(2) 64607
H(12) H(6) 3.31(3) 55404
H(12) H(9) 3.21(3) 64606
H(12) H(10) 3.34(3) 64606
H(12) H(13) 3.51(3) 64607
H(12) H(16) 3.43(3) 64607
H(13) O(2) 2.59(2) 64606
H(13) C(22) 3.42(2) 55504
H(13) H(6) 2.83(3) 64606
H(13) H(7) 3.45(3) 64606
H(13) H(12) 3.51(3) 64607
H(13) H(15) 3.34(3) 55504
H(13) H(17) 2.68(3) 55504
H(13) H(19) 3.40(3) 55504
H(14) O(2) 3.52(2) 64606
H(14) O(6) 2.53(2) 65502
H(14) C(2) 3.24(2) 44408
H(14) C(3) 3.44(2) 44408
H(14) C(22) 3.26(2) 65502
H(14) H(1) 2.60(3) 44408
H(14) H(2) 3.04(3) 44408
H(14) H(4) 2.89(3) 45408
H(14) H(14) 3.19(2) 65502
H(14) H(18) 2.85(3) 65502
H(15) O(2) 3.33(2) 65607
H(15) O(5) 3.17(2) 55404
H(15) C(11) 3.33(2) 55404
H(15) C(12) 3.31(2) 55404
H(15) C(15) 3.23(2) 55404
H(15) H(7) 3.12(3) 65607
H(15) H(10) 3.25(3) 55404
H(15) H(13) 3.34(3) 55404
H(16) C(9) 3.16(2) 55404
H(16) C(10) 2.89(2) 55404
H(16) C(10) 3.03(2) 65607
H(16) C(11) 3.05(2) 55404
H(16) C(11) 3.34(2) 65607
H(16) C(12) 3.45(2) 55404
H(16) C(14) 3.58(2) 55404
H(16) H(7) 3.47(3) 65607
H(16) H(8) 3.58(2) 55404
H(16) H(9) 3.14(3) 55404
H(16) H(9) 2.54(3) 65607
H(16) H(10) 3.40(3) 55404
H(16) H(10) 3.10(2) 65607
H(16) H(12) 3.43(3) 64607
H(17) O(2) 2.37(2) 65607
H(17) C(6) 3.44(2) 65607
H(17) C(17) 3.38(2) 55404
H(17) H(4) 3.37(3) 44405
H(17) H(4) 3.04(3) 65607
H(17) H(13) 2.68(3) 55404
H(17) H(18) 3.06(3) 65503
H(18) O(1) 3.55(2) 64607
H(18) O(2) 2.71(2) 44405
H(18) C(1) 3.18(2) 44405
H(18) C(2) 3.57(2) 64607
H(18) C(5) 3.03(2) 44405
H(18) C(6) 3.12(2) 44405
H(18) C(22) 3.59(2) 65503
H(18) H(1) 2.68(3) 64607
H(18) H(4) 2.77(3) 44405
H(18) H(4) 3.39(3) 65607
H(18) H(14) 2.85(3) 65502
H(18) H(17) 3.06(3) 65503
H(18) H(18) 3.26(3) 65503
H(19) O(1) 2.98(2) 64607
H(19) O(5) 2.91(2) 55404
H(19) C(5) 3.42(2) 44405
H(19) C(7) 3.29(2) 64607
H(19) H(1) 3.26(3) 64607
H(19) H(4) 3.38(3) 44405
H(19) H(5) 2.62(3) 64607
H(19) H(13) 3.40(3) 55404
